data_7242134
loop_
_publ_author_name
'Feng, Zhicun'
'Zhang, Yu'
'Li, Yanan'
'Xu, Kangzhen'

_publ_section_title
;
 Adjacent N\\rightarrow O and C--NH2 groups --- a highly efficient
 amphoteric structure for energetic materials resulting from
 tautomerization proved by crystal engineering
;
_journal_issue 7
_journal_name_full CrystEngComm
_journal_page_first 1544
_journal_page_last 1549
_journal_paper_doi 10.1039/D0CE01427C
_journal_volume 23
_journal_year 2021
_chemical_formula_sum 'C3 H14 N6 O6'
_chemical_formula_weight 230.20
_chemical_name_systematic '2,4,6-triamino-1,3,5-triazine-1,3-dioxide tetrahydrate'
_space_group_crystal_system monoclinic
_space_group_IT_number 14
_space_group_name_Hall '-P 2yn'
_space_group_name_H-M_alt 'P 1 21/n 1'
_atom_sites_solution_hydrogens difmap
_audit_creation_method SHELXL-2013
_audit_update_record
;
2019-11-25 deposited with the CCDC.	2021-01-19 downloaded from the CCDC.
;
_cell_angle_alpha 90
_cell_angle_beta 94.273(11)
_cell_angle_gamma 90
_cell_formula_units_Z 4
_cell_length_a 8.972(6)
_cell_length_b 7.067(5)
_cell_length_c 16.369(10)
_cell_measurement_reflns_used 5247
_cell_measurement_temperature 296(2)
_cell_measurement_theta_max 26.072
_cell_measurement_theta_min 2.495
_cell_volume 1035.0(12)
_computing_structure_refinement 'SHELXL-2013 (Sheldrick, 2013)'
_diffrn_ambient_temperature 296(2)
_diffrn_measured_fraction_theta_full 0.994
_diffrn_measured_fraction_theta_max 0.982
_diffrn_measurement_device_type 'Bruker Smart Apex CCD area detector'
_diffrn_measurement_method 'phi and omega scans'
_diffrn_radiation_type MoK\a
_diffrn_radiation_wavelength 0.71073
_diffrn_reflns_av_R_equivalents 0.0275
_diffrn_reflns_av_unetI/netI 0.0363
_diffrn_reflns_Laue_measured_fraction_full 0.994
_diffrn_reflns_Laue_measured_fraction_max 0.982
_diffrn_reflns_limit_h_max 10
_diffrn_reflns_limit_h_min -11
_diffrn_reflns_limit_k_max 8
_diffrn_reflns_limit_k_min -8
_diffrn_reflns_limit_l_max 20
_diffrn_reflns_limit_l_min -16
_diffrn_reflns_number 5247
_diffrn_reflns_point_group_measured_fraction_full 0.994
_diffrn_reflns_point_group_measured_fraction_max 0.982
_diffrn_reflns_theta_full 25.242
_diffrn_reflns_theta_max 26.072
_diffrn_reflns_theta_min 2.495
_diffrn_source 'fine-focus sealed tube'
_exptl_absorpt_coefficient_mu 0.138
_exptl_absorpt_correction_T_max 0.936
_exptl_absorpt_correction_T_min 0.932
_exptl_absorpt_correction_type multi-scan
_exptl_absorpt_process_details SADABS
_exptl_crystal_colour colorless
_exptl_crystal_density_diffrn 1.477
_exptl_crystal_density_method 'not measured'
_exptl_crystal_description block
_exptl_crystal_F_000 488
_exptl_crystal_size_max 0.510
_exptl_crystal_size_mid 0.500
_exptl_crystal_size_min 0.480
_refine_diff_density_max 0.334
_refine_diff_density_min -0.242
_refine_diff_density_rms 0.051
_refine_ls_extinction_method none
_refine_ls_goodness_of_fit_ref 1.014
_refine_ls_hydrogen_treatment refxyz
_refine_ls_matrix_type full
_refine_ls_number_parameters 178
_refine_ls_number_reflns 2015
_refine_ls_number_restraints 18
_refine_ls_restrained_S_all 1.013
_refine_ls_R_factor_all 0.0616
_refine_ls_R_factor_gt 0.0433
_refine_ls_shift/su_max 0.000
_refine_ls_shift/su_mean 0.000
_refine_ls_structure_factor_coef Fsqd
_refine_ls_weighting_details
;
 w=1/[\s^2^(Fo^2^)+(0.0727P)^2^]
 where P=(Fo^2^+2Fc^2^)/3
;
_refine_ls_weighting_scheme calc
_refine_ls_wR_factor_gt 0.1122
_refine_ls_wR_factor_ref 0.1237
_reflns_Friedel_coverage 0.000
_reflns_number_gt 1465
_reflns_number_total 2015
_reflns_threshold_expression 'I > 2\s(I)'
_cod_data_source_file d0ce01427c2.cif
_cod_data_source_block 1_a
_cod_depositor_comments 'Adding full bibliography for 7242134--7242143.cif.'
_cod_original_cell_volume 1035.0(11)
_cod_original_sg_symbol_H-M 'P 21/n'
_cod_database_code 7242134
_shelx_space_group_comment
;
The symmetry employed for this shelxl refinement is uniquely defined
by the following loop, which should always be used as a source of
symmetry information in preference to the above space-group names.
They are only intended as comments.
;
_shelx_estimated_absorpt_t_min 0.933
_shelx_estimated_absorpt_t_max 0.937
_shelxl_version_number 2013-2

loop_
_space_group_symop_operation_xyz
'x, y, z'
'-x+1/2, y+1/2, -z+1/2'
'-x, -y, -z'
'x-1/2, -y-1/2, z-1/2'

loop_
_atom_site_label
_atom_site_type_symbol
_atom_site_fract_x
_atom_site_fract_y
_atom_site_fract_z
_atom_site_U_iso_or_equiv
_atom_site_adp_type
_atom_site_occupancy
_atom_site_site_symmetry_order
_atom_site_calc_flag
_atom_site_refinement_flags_posn
_atom_site_refinement_flags_adp
_atom_site_refinement_flags_occupancy
_atom_site_disorder_assembly
_atom_site_disorder_group
O1 O 0.54903(15) 0.8122(2) 0.34086(8) 0.0426(4) Uani 1 1 d . . . . .
N1 N 0.2661(2) 0.7065(3) 0.30138(10) 0.0413(5) Uani 1 1 d D . . . .
H2 H 0.323(2) 0.726(3) 0.2616(12) 0.050 Uiso 1 1 d D U . . .
H1 H 0.1703(18) 0.688(3) 0.2891(13) 0.050 Uiso 1 1 d D U . . .
C1 C 0.3171(2) 0.7071(3) 0.37799(11) 0.0303(4) Uani 1 1 d . . . . .
N2 N 0.19602(19) 0.5892(3) 0.57248(11) 0.0382(4) Uani 1 1 d D . . . .
H4 H 0.230(2) 0.574(3) 0.6217(10) 0.046 Uiso 1 1 d D U . . .
H3 H 0.1047(19) 0.548(3) 0.5550(13) 0.046 Uiso 1 1 d D U . . .
O2 O 0.08605(14) 0.5999(2) 0.41697(8) 0.0371(4) Uani 1 1 d . . . . .
C2 C 0.2872(2) 0.6485(3) 0.51816(11) 0.0302(4) Uani 1 1 d . . . . .
O3 O 0.70500(18) 0.5421(2) 0.26726(10) 0.0491(4) Uani 1 1 d D . . . .
H7 H 0.7838(19) 0.589(3) 0.2537(15) 0.059 Uiso 1 1 d D U . . .
H8 H 0.647(2) 0.629(3) 0.2861(14) 0.059 Uiso 1 1 d D U . . .
N3 N 0.65235(18) 0.8187(3) 0.49683(11) 0.0379(4) Uani 1 1 d D . . . .
H6 H 0.702(2) 0.846(3) 0.4544(12) 0.045 Uiso 1 1 d D U . . .
H5 H 0.698(2) 0.808(3) 0.5450(11) 0.045 Uiso 1 1 d D U . . .
C3 C 0.5134(2) 0.7585(3) 0.48081(11) 0.0299(4) Uani 1 1 d . . . . .
N4 N 0.45976(17) 0.7591(2) 0.40014(9) 0.0319(4) Uani 1 1 d . . . . .
O4 O 0.13131(16) 0.2288(2) 0.36170(9) 0.0453(4) Uani 1 1 d D . . . .
H9 H 0.063(2) 0.155(3) 0.3742(15) 0.054 Uiso 1 1 d D U . . .
H10 H 0.105(2) 0.342(2) 0.3771(15) 0.054 Uiso 1 1 d D U . . .
O5 O -0.08797(19) 0.9346(2) 0.39337(11) 0.0547(5) Uani 1 1 d D . . . .
H11 H -0.028(3) 0.838(3) 0.3992(15) 0.066 Uiso 1 1 d D U . . .
H12 H -0.115(3) 0.943(4) 0.3426(11) 0.066 Uiso 1 1 d D U . . .
N5 N 0.22979(16) 0.6550(2) 0.43833(9) 0.0305(4) Uani 1 1 d . . . . .
N6 N 0.42877(17) 0.7001(2) 0.53981(9) 0.0318(4) Uani 1 1 d . . . . .
O6 O 0.51720(18) 1.1588(2) 0.28414(10) 0.0489(4) Uani 1 1 d D . . . .
H14 H 0.527(3) 1.240(3) 0.3221(13) 0.059 Uiso 1 1 d D U . . .
H13 H 0.524(3) 1.049(2) 0.3066(13) 0.059 Uiso 1 1 d D U . . .

loop_
_atom_site_aniso_label
_atom_site_aniso_U_11
_atom_site_aniso_U_22
_atom_site_aniso_U_33
_atom_site_aniso_U_23
_atom_site_aniso_U_13
_atom_site_aniso_U_12
O1 0.0353(8) 0.0568(9) 0.0368(8) 0.0065(7) 0.0101(6) -0.0052(7)
N1 0.0329(10) 0.0623(12) 0.0288(10) 0.0043(8) 0.0021(7) -0.0078(9)
C1 0.0305(10) 0.0316(10) 0.0287(10) 0.0009(8) 0.0029(8) 0.0002(8)
N2 0.0365(10) 0.0523(11) 0.0259(9) 0.0038(8) 0.0041(7) -0.0048(8)
O2 0.0264(7) 0.0477(8) 0.0372(8) 0.0034(6) 0.0013(6) -0.0081(6)
C2 0.0341(10) 0.0277(9) 0.0293(10) 0.0005(8) 0.0045(8) 0.0034(8)
O3 0.0474(10) 0.0570(10) 0.0433(9) 0.0000(8) 0.0076(7) -0.0023(8)
N3 0.0303(9) 0.0489(11) 0.0340(10) 0.0017(9) -0.0009(7) -0.0034(8)
C3 0.0294(10) 0.0272(9) 0.0327(11) -0.0013(8) -0.0003(8) 0.0033(8)
N4 0.0290(9) 0.0379(9) 0.0293(9) 0.0034(7) 0.0055(7) -0.0024(7)
O4 0.0389(9) 0.0563(10) 0.0415(9) -0.0080(8) 0.0077(7) -0.0030(7)
O5 0.0546(10) 0.0563(10) 0.0521(10) 0.0035(9) -0.0039(8) 0.0071(8)
N5 0.0265(8) 0.0367(9) 0.0282(9) 0.0020(7) 0.0016(6) -0.0028(7)
N6 0.0327(9) 0.0347(9) 0.0278(9) 0.0002(7) 0.0012(7) -0.0003(7)
O6 0.0473(9) 0.0501(9) 0.0476(10) -0.0010(8) -0.0065(7) 0.0010(8)

loop_
_atom_type_symbol
_atom_type_description
_atom_type_scat_dispersion_real
_atom_type_scat_dispersion_imag
_atom_type_scat_source
C C 0.0033 0.0016 'International Tables Vol C Tables 4.2.6.8 and 6.1.1.4'
H H 0.0000 0.0000 'International Tables Vol C Tables 4.2.6.8 and 6.1.1.4'
N N 0.0061 0.0033 'International Tables Vol C Tables 4.2.6.8 and 6.1.1.4'
O O 0.0106 0.0060 'International Tables Vol C Tables 4.2.6.8 and 6.1.1.4'

loop_
_geom_angle_atom_site_label_1
_geom_angle_atom_site_label_2
_geom_angle_atom_site_label_3
_geom_angle
_geom_angle_site_symmetry_1
_geom_angle_site_symmetry_3
_geom_angle_publ_flag
N1 C1 N4 121.03(18) . . ?
N1 C1 N5 121.33(17) . . ?
N4 C1 N5 117.64(16) . . ?
N2 C2 N6 121.96(17) . . ?
N2 C2 N5 116.46(17) . . ?
N6 C2 N5 121.58(17) . . ?
N3 C3 N6 122.19(17) . . ?
N3 C3 N4 116.57(18) . . ?
N6 C3 N4 121.24(17) . . ?
C1 N4 O1 118.69(15) . . ?
C1 N4 C3 120.91(17) . . ?
O1 N4 C3 120.40(16) . . ?
C1 N5 O2 118.41(15) . . ?
C1 N5 C2 120.51(16) . . ?
O2 N5 C2 121.00(15) . . ?
C3 N6 C2 118.02(16) . . ?

loop_
_geom_bond_atom_site_label_1
_geom_bond_atom_site_label_2
_geom_bond_distance
_geom_bond_site_symmetry_2
_geom_bond_publ_flag
O1 N4 1.356(2) . ?
N1 C1 1.303(3) . ?
C1 N4 1.355(2) . ?
C1 N5 1.356(2) . ?
N2 C2 1.320(3) . ?
O2 N5 1.367(2) . ?
C2 N6 1.343(2) . ?
C2 N5 1.369(2) . ?
N3 C3 1.325(3) . ?
C3 N6 1.338(3) . ?
C3 N4 1.371(2) . ?

loop_
_geom_hbond_atom_site_label_D
_geom_hbond_atom_site_label_H
_geom_hbond_atom_site_label_A
_geom_hbond_distance_DH
_geom_hbond_distance_HA
_geom_hbond_distance_DA
_geom_hbond_angle_DHA
_geom_hbond_site_symmetry_A
N1 H2 O4 0.866(17) 2.090(18) 2.892(3) 154(2) 2
N1 H1 O6 0.878(16) 2.002(17) 2.829(3) 156(2) 2_545
N2 H4 O3 0.848(16) 2.037(17) 2.861(3) 164(2) 3_666
N2 H3 O2 0.897(16) 2.084(19) 2.879(3) 147.0(19) 3_566
O3 H7 O6 0.826(16) 1.995(16) 2.813(3) 170(2) 2_645
O3 H8 O1 0.879(15) 1.833(16) 2.703(2) 170(2) .
N3 H6 O5 0.874(16) 2.285(18) 3.091(3) 153(2) 1_655
N3 H5 O4 0.864(15) 2.097(17) 2.928(3) 161(2) 3_666
O4 H9 O5 0.840(15) 2.104(15) 2.935(3) 170(2) 1_545
O4 H10 O2 0.876(15) 1.947(15) 2.814(3) 170(2) .
O4 H10 N5 0.876(15) 2.641(17) 3.356(3) 139.5(19) .
O5 H11 O2 0.869(16) 1.980(16) 2.844(3) 173(3) .
O5 H11 N5 0.869(16) 2.686(17) 3.502(3) 157(2) .
O5 H12 O3 0.849(16) 2.041(16) 2.860(3) 162(2) 2
O6 H14 N6 0.847(15) 2.30(2) 3.054(3) 148(2) 3_676
O6 H13 O1 0.861(15) 1.771(16) 2.627(3) 172(2) .
O6 H13 N4 0.861(15) 2.644(18) 3.463(3) 159(2) .

loop_
_geom_torsion_atom_site_label_1
_geom_torsion_atom_site_label_2
_geom_torsion_atom_site_label_3
_geom_torsion_atom_site_label_4
_geom_torsion
_geom_torsion_site_symmetry_1
_geom_torsion_site_symmetry_2
_geom_torsion_site_symmetry_3
_geom_torsion_site_symmetry_4
_geom_torsion_publ_flag
N1 C1 N4 O1 0.5(3) . . . . ?
N5 C1 N4 O1 -179.82(16) . . . . ?
N1 C1 N4 C3 -179.64(18) . . . . ?
N5 C1 N4 C3 0.1(3) . . . . ?
N3 C3 N4 C1 -177.39(17) . . . . ?
N6 C3 N4 C1 2.5(3) . . . . ?
N3 C3 N4 O1 2.5(3) . . . . ?
N6 C3 N4 O1 -177.56(16) . . . . ?
N1 C1 N5 O2 0.5(3) . . . . ?
N4 C1 N5 O2 -179.22(15) . . . . ?
N1 C1 N5 C2 177.13(17) . . . . ?
N4 C1 N5 C2 -2.6(3) . . . . ?
N2 C2 N5 C1 -177.43(18) . . . . ?
N6 C2 N5 C1 2.7(3) . . . . ?
N2 C2 N5 O2 -0.9(3) . . . . ?
N6 C2 N5 O2 179.19(16) . . . . ?
N3 C3 N6 C2 177.41(17) . . . . ?
N4 C3 N6 C2 -2.5(3) . . . . ?
N2 C2 N6 C3 -179.95(17) . . . . ?
N5 C2 N6 C3 0.0(3) . . . . ?
